data_7055643
loop_
_publ_author_name
'Sultana, Kishwar'
'Zaib, Sumera'
'Hassan Khan, Najm ul'
'Khan, Imtiaz'
'Shahid, Khadija'
'Simpson, Jim'
'Iqbal, Jamshed'

_publ_section_title
;
 Exploiting the potential of aryl acetamide derived Zn(ii) complexes in
 medicinal chemistry: synthesis, structural analysis, assessment of
 biological profile and molecular docking studies
;
_journal_issue 8
_journal_name_full 'New J. Chem.'
_journal_page_first 7084
_journal_paper_doi 10.1039/C5NJ03531G
_journal_volume 40
_journal_year 2016
_chemical_formula_moiety 'C18 H22 Cl2 N2 O4 Zn'
_chemical_formula_sum 'C18 H22 Cl2 N2 O4 Zn'
_chemical_formula_weight 466.64
_chemical_name_systematic
;
dichlorido-bis[N-(4-methoxyphenyl)acetamide-O]-zinc(II)
;
_space_group_crystal_system orthorhombic
_space_group_IT_number 36
_space_group_name_Hall 'C 2c -2'
_space_group_name_H-M_alt 'C m c 21'
_symmetry_space_group_name_Hall 'C 2c -2'
_symmetry_space_group_name_H-M 'C m c 21'
_atom_sites_solution_hydrogens mixed
_audit_creation_method SHELXL-2014/7
_audit_update_record
;
2016-03-15 deposited with the CCDC.
2016-06-16 downloaded from the CCDC.
;
_cell_angle_alpha 90
_cell_angle_beta 90
_cell_angle_gamma 90
_cell_formula_units_Z 4
_cell_length_a 16.8955(6)
_cell_length_b 10.3515(4)
_cell_length_c 11.5475(5)
_cell_measurement_reflns_used 9995
_cell_measurement_temperature 150(2)
_cell_measurement_theta_max 69.33
_cell_measurement_theta_min 5.01
_cell_volume 2019.59(14)
_computing_cell_refinement 'SAINT V7.68A (Bruker AXS, 2010 )'
_computing_data_collection 'APEX2  (Bruker AXS, 2010)'
_computing_data_reduction 'SAINT V7.68A (Bruker AXS, 2010 )'
_computing_molecular_graphics 'SHELXTL  (Bruker AXS, 2003)'
_computing_publication_material
;
UdMX (Maris, 2004), enCIFer (Allen <i>et al.</i>, 2004), 
PLATON (Spek, 2009),  PublCIF (Westrip 2010), WINGX (Farrugia 1997)
;
_computing_structure_refinement 'SHELXL-2012 (Sheldrick, 2015)'
_computing_structure_solution 'SHELXS97 (Sheldrick, 2008)'
_diffrn_ambient_temperature 150(2)
_diffrn_measured_fraction_theta_full 1.000
_diffrn_measured_fraction_theta_max 0.999
_diffrn_measurement_device_type 'Bruker Microstar CCD'
_diffrn_measurement_method '\w scans'
_diffrn_radiation_type CuK\a
_diffrn_radiation_wavelength 1.54178
_diffrn_reflns_av_R_equivalents 0.0486
_diffrn_reflns_av_unetI/netI 0.0270
_diffrn_reflns_Laue_measured_fraction_full 1.000
_diffrn_reflns_Laue_measured_fraction_max 0.999
_diffrn_reflns_limit_h_max 20
_diffrn_reflns_limit_h_min -20
_diffrn_reflns_limit_k_max 12
_diffrn_reflns_limit_k_min -12
_diffrn_reflns_limit_l_max 11
_diffrn_reflns_limit_l_min -14
_diffrn_reflns_number 18993
_diffrn_reflns_point_group_measured_fraction_full 1.000
_diffrn_reflns_point_group_measured_fraction_max 0.999
_diffrn_reflns_theta_full 67.679
_diffrn_reflns_theta_max 69.611
_diffrn_reflns_theta_min 5.010
_exptl_absorpt_coefficient_mu 4.350
_exptl_absorpt_correction_T_max 0.8045
_exptl_absorpt_correction_T_min 0.4720
_exptl_absorpt_correction_type multi-scan
_exptl_absorpt_process_details 'SADABS (Bruker, 2008)'
_exptl_crystal_colour Colorless
_exptl_crystal_density_diffrn 1.535
_exptl_crystal_density_method 'not measured'
_exptl_crystal_description block
_exptl_crystal_F_000 960
_exptl_crystal_size_max 0.250
_exptl_crystal_size_mid 0.120
_exptl_crystal_size_min 0.050
_refine_diff_density_max 0.440
_refine_diff_density_min -0.275
_refine_diff_density_rms 0.057
_refine_ls_abs_structure_details
;
 Refined as an inversion twin.
;
_refine_ls_abs_structure_Flack 0.08(2)
_refine_ls_extinction_method none
_refine_ls_goodness_of_fit_ref 1.070
_refine_ls_hydrogen_treatment mixed
_refine_ls_matrix_type full
_refine_ls_number_parameters 133
_refine_ls_number_reflns 1754
_refine_ls_number_restraints 2
_refine_ls_restrained_S_all 1.069
_refine_ls_R_factor_all 0.0257
_refine_ls_R_factor_gt 0.0256
_refine_ls_shift/su_max 0.001
_refine_ls_shift/su_mean 0.000
_refine_ls_structure_factor_coef Fsqd
_refine_ls_weighting_details 'w=1/[\s^2^(Fo^2^)+(0.0497P)^2^+0.4726P] where P=(Fo^2^+2Fc^2^)/3'
_refine_ls_weighting_scheme calc
_refine_ls_wR_factor_gt 0.0664
_refine_ls_wR_factor_ref 0.0665
_reflns_Friedel_coverage 0.895
_reflns_Friedel_fraction_full 1.000
_reflns_Friedel_fraction_max 0.999
_reflns_number_gt 1747
_reflns_number_total 1754
_reflns_threshold_expression 'I > 2\s(I)'
_cod_data_source_file c5nj03531g2.cif
_cod_data_source_block ABDU
_cod_depositor_comments 'Adding full bibliography for 7055643.cif.'
_cod_database_code 7055643
_shelx_shelxl_version_number 2014/7
_shelx_space_group_comment
;
The symmetry employed for this shelxl refinement is uniquely defined
by the following loop, which should always be used as a source of
symmetry information in preference to the above space-group names.
They are only intended as comments.
;
_shelx_estimated_absorpt_t_min 0.409
_shelx_estimated_absorpt_t_max 0.812
_iucr_geom_hbonds_special_details
;
Cg1 is the centroid of the C1...C6 benzene ring. 
;

loop_
_space_group_symop_operation_xyz
'x, y, z'
'-x, -y, z+1/2'
'x, -y, z+1/2'
'-x, y, z'
'x+1/2, y+1/2, z'
'-x+1/2, -y+1/2, z+1/2'
'x+1/2, -y+1/2, z+1/2'
'-x+1/2, y+1/2, z'

loop_
_atom_site_label
_atom_site_type_symbol
_atom_site_fract_x
_atom_site_fract_y
_atom_site_fract_z
_atom_site_U_iso_or_equiv
_atom_site_adp_type
_atom_site_occupancy
_atom_site_site_symmetry_order
_atom_site_calc_flag
_atom_site_refinement_flags_posn
_atom_site_refinement_flags_adp
_atom_site_refinement_flags_occupancy
Zn1 Zn 0.5000 1.15523(4) 0.16713(3) 0.02014(16) Uani 1 2 d S T P
Cl1 Cl 0.5000 1.15316(8) -0.02521(8) 0.0309(2) Uani 1 2 d S T P
Cl2 Cl 0.5000 1.35362(8) 0.24158(10) 0.0297(2) Uani 1 2 d S T P
O1 O 0.41406(11) 1.03824(16) 0.21902(17) 0.0260(4) Uani 1 1 d . . .
O2 O 0.29994(11) 0.52940(17) -0.00550(17) 0.0276(4) Uani 1 1 d . . .
N1 N 0.31560(13) 0.9354(2) 0.3101(2) 0.0240(4) Uani 1 1 d D . .
H1 H 0.2872(18) 0.945(3) 0.364(2) 0.029 Uiso 1 1 d D U .
C1 C 0.31265(16) 0.8291(2) 0.2308(3) 0.0222(5) Uani 1 1 d . . .
C2 C 0.38031(13) 0.7592(3) 0.2071(3) 0.0255(5) Uani 1 1 d . . .
H2 H 0.4287 0.7816 0.2440 0.031 Uiso 1 1 calc R U .
C3 C 0.37835(17) 0.6567(2) 0.1301(3) 0.0248(6) Uani 1 1 d . . .
H3 H 0.4250 0.6086 0.1142 0.030 Uiso 1 1 calc R U .
C4 C 0.30736(14) 0.6251(3) 0.0761(3) 0.0223(5) Uani 1 1 d . . .
C5 C 0.23834(15) 0.6928(3) 0.1025(2) 0.0250(5) Uani 1 1 d . . .
H5 H 0.1895 0.6689 0.0677 0.030 Uiso 1 1 calc R U .
C6 C 0.24128(13) 0.7952(2) 0.1797(2) 0.0253(5) Uani 1 1 d . . .
H6 H 0.1945 0.8420 0.1976 0.030 Uiso 1 1 calc R U .
C7 C 0.36954(17) 1.1261(3) 0.4010(3) 0.0289(6) Uani 1 1 d . . .
H7A H 0.4140 1.1060 0.4524 0.043 Uiso 1 1 calc R U .
H7B H 0.3199 1.1206 0.4446 0.043 Uiso 1 1 calc R U .
H7C H 0.3759 1.2137 0.3702 0.043 Uiso 1 1 calc R U .
C8 C 0.36781(14) 1.0315(2) 0.3031(2) 0.0228(5) Uani 1 1 d . . .
C9 C 0.36995(17) 0.4593(3) -0.0376(3) 0.0327(6) Uani 1 1 d . . .
H9A H 0.4081 0.5186 -0.0733 0.049 Uiso 1 1 calc R U .
H9B H 0.3560 0.3913 -0.0930 0.049 Uiso 1 1 calc R U .
H9C H 0.3936 0.4202 0.0315 0.049 Uiso 1 1 calc R U .

loop_
_atom_site_aniso_label
_atom_site_aniso_U_11
_atom_site_aniso_U_22
_atom_site_aniso_U_33
_atom_site_aniso_U_23
_atom_site_aniso_U_13
_atom_site_aniso_U_12
Zn1 0.0229(2) 0.0199(2) 0.0176(3) -0.00017(16) 0.000 0.000
Cl1 0.0408(6) 0.0352(5) 0.0166(5) 0.0019(3) 0.000 0.000
Cl2 0.0381(5) 0.0209(4) 0.0302(5) -0.0041(3) 0.000 0.000
O1 0.0281(8) 0.0260(9) 0.0238(10) -0.0015(7) 0.0064(7) -0.0047(7)
O2 0.0317(8) 0.0277(9) 0.0235(10) -0.0057(7) -0.0053(8) -0.0008(7)
N1 0.0277(10) 0.0276(11) 0.0166(11) -0.0009(9) 0.0059(8) -0.0022(8)
C1 0.0275(14) 0.0217(12) 0.0174(12) 0.0019(9) 0.0045(11) -0.0021(9)
C2 0.0225(11) 0.0297(12) 0.0243(12) -0.0002(10) -0.0042(10) -0.0009(10)
C3 0.0233(13) 0.0261(14) 0.0249(15) -0.0019(9) -0.0029(11) 0.0021(8)
C4 0.0259(12) 0.0225(10) 0.0185(11) 0.0032(11) -0.0001(11) -0.0023(9)
C5 0.0202(11) 0.0304(12) 0.0244(15) 0.0017(11) -0.0031(10) -0.0038(10)
C6 0.0212(10) 0.0293(12) 0.0254(15) 0.0026(10) 0.0019(10) 0.0001(9)
C7 0.0350(14) 0.0277(11) 0.0242(14) -0.0045(12) 0.0044(12) -0.0039(11)
C8 0.0253(11) 0.0230(11) 0.0202(14) 0.0008(10) 0.0009(10) 0.0001(9)
C9 0.0381(14) 0.0332(13) 0.0269(15) -0.0059(12) 0.0034(12) 0.0011(11)

loop_
_atom_type_symbol
_atom_type_description
_atom_type_scat_dispersion_real
_atom_type_scat_dispersion_imag
_atom_type_scat_source
C C 0.0181 0.0091 'International Tables Vol C Tables 4.2.6.8 and 6.1.1.4'
H H 0.0000 0.0000 'International Tables Vol C Tables 4.2.6.8 and 6.1.1.4'
O O 0.0492 0.0322 'International Tables Vol C Tables 4.2.6.8 and 6.1.1.4'
Cl Cl 0.3639 0.7018 'International Tables Vol C Tables 4.2.6.8 and 6.1.1.4'
Zn Zn -1.5491 0.6778 'International Tables Vol C Tables 4.2.6.8 and 6.1.1.4'
N N 0.0311 0.0180 'International Tables Vol C Tables 4.2.6.8 and 6.1.1.4'

loop_
_geom_angle_atom_site_label_1
_geom_angle_atom_site_label_2
_geom_angle_atom_site_label_3
_geom_angle
_geom_angle_site_symmetry_1
O1 Zn1 O1 94.12(11) 4_655
O1 Zn1 Cl1 107.23(6) 4_655
O1 Zn1 Cl1 107.23(6) .
O1 Zn1 Cl2 116.52(5) 4_655
O1 Zn1 Cl2 116.52(5) .
Cl1 Zn1 Cl2 113.27(4) .
C8 O1 Zn1 136.68(16) .
C4 O2 C9 117.8(2) .
C8 N1 C1 123.9(2) .
C8 N1 H1 111(2) .
C1 N1 H1 125(2) .
C2 C1 C6 120.2(2) .
C2 C1 N1 120.0(2) .
C6 C1 N1 119.8(2) .
C1 C2 C3 120.6(2) .
C1 C2 H2 119.7 .
C3 C2 H2 119.7 .
C2 C3 C4 119.3(2) .
C2 C3 H3 120.4 .
C4 C3 H3 120.4 .
O2 C4 C3 123.8(2) .
O2 C4 C5 115.9(2) .
C3 C4 C5 120.3(2) .
C6 C5 C4 119.7(2) .
C6 C5 H5 120.2 .
C4 C5 H5 120.2 .
C5 C6 C1 119.9(2) .
C5 C6 H6 120.1 .
C1 C6 H6 120.1 .
C8 C7 H7A 109.5 .
C8 C7 H7B 109.5 .
H7A C7 H7B 109.5 .
C8 C7 H7C 109.5 .
H7A C7 H7C 109.5 .
H7B C7 H7C 109.5 .
O1 C8 N1 120.3(2) .
O1 C8 C7 122.6(2) .
N1 C8 C7 117.1(2) .
O2 C9 H9A 109.5 .
O2 C9 H9B 109.5 .
H9A C9 H9B 109.5 .
O2 C9 H9C 109.5 .
H9A C9 H9C 109.5 .
H9B C9 H9C 109.5 .

loop_
_geom_bond_atom_site_label_1
_geom_bond_atom_site_label_2
_geom_bond_distance
_geom_bond_site_symmetry_2
Zn1 O1 1.9834(18) 4_655
Zn1 O1 1.9834(18) .
Zn1 Cl1 2.2212(10) .
Zn1 Cl2 2.2263(9) .
O1 C8 1.248(3) .
O2 C4 1.373(3) .
O2 C9 1.436(3) .
N1 C8 1.332(3) .
N1 C1 1.432(3) .
N1 H1 0.791(13) .
C1 C2 1.381(4) .
C1 C6 1.388(4) .
C2 C3 1.385(4) .
C2 H2 0.9500 .
C3 C4 1.391(4) .
C3 H3 0.9500 .
C4 C5 1.394(4) .
C5 C6 1.386(4) .
C5 H5 0.9500 .
C6 H6 0.9500 .
C7 C8 1.496(4) .
C7 H7A 0.9800 .
C7 H7B 0.9800 .
C7 H7C 0.9800 .
C9 H9A 0.9800 .
C9 H9B 0.9800 .
C9 H9C 0.9800 .

loop_
_geom_hbond_atom_site_label_D
_geom_hbond_atom_site_label_H
_geom_hbond_atom_site_label_A
_geom_hbond_distance_DH
_geom_hbond_distance_HA
_geom_hbond_distance_DA
_geom_hbond_angle_DHA
_geom_hbond_site_symmetry_A
C7 H7C Cl2 0.98 2.95 3.714(3) 135.6 .
N1 H1 O2 0.791(13) 2.124(14) 2.912(3) 173(4) 6_565
C7 H7B O2 0.98 2.62 3.458(3) 144.1 6_565
C9 H9A Cl2 0.98 2.96 3.883(3) 158.4 2_674
C7 H7B Cg1 0.98 2.90 3.451(4) 117 4_575

loop_
_geom_torsion_atom_site_label_1
_geom_torsion_atom_site_label_2
_geom_torsion_atom_site_label_3
_geom_torsion_atom_site_label_4
_geom_torsion
C8 N1 C1 C2 51.4(4)
C8 N1 C1 C6 -129.9(3)
C6 C1 C2 C3 1.7(4)
N1 C1 C2 C3 -179.6(2)
C1 C2 C3 C4 0.3(4)
C9 O2 C4 C3 -0.7(4)
C9 O2 C4 C5 178.4(2)
C2 C3 C4 O2 176.8(3)
C2 C3 C4 C5 -2.3(4)
O2 C4 C5 C6 -176.8(2)
C3 C4 C5 C6 2.4(4)
C4 C5 C6 C1 -0.4(4)
C2 C1 C6 C5 -1.6(4)
N1 C1 C6 C5 179.7(2)
Zn1 O1 C8 N1 -179.86(18)
Zn1 O1 C8 C7 -1.7(4)
C1 N1 C8 O1 5.7(4)
C1 N1 C8 C7 -172.5(2)
